data_7225785
loop_
_publ_author_name
'Alyapyshev, Mikhail'
'Ashina, Julia'
'Dar'in, Dmitry'
'Kenf, Ekaterina V.'
'Kirsanov, Dmitry'
'Tkachenko, Lyudmila I.'
'Legin, Andrey'
'Starova, Galina L.'
'Babain, Vasiliy'

_publ_section_title
;
 1,10-phenanthroline-2,9-dicarboxamides as ligands for separation and
 sensing of hazardous metals
;
_journal_name_full 'RSC Adv.'
_journal_paper_doi 10.1039/C6RA08946A
_journal_year 2016
_chemical_formula_moiety 'C34 H34 N7 Nd O11, C H2 Cl2'
_chemical_formula_sum 'C35 H36 Cl2 N7 Nd O11'
_chemical_formula_weight 945.85
_chemical_name_systematic
;
 ? 
;
_space_group_crystal_system monoclinic
_space_group_IT_number 14
_space_group_name_Hall '-P 2ybc'
_space_group_name_H-M_alt 'P 1 21/c 1'
_symmetry_space_group_name_Hall '-P 2ybc'
_symmetry_space_group_name_H-M 'P 1 21/c 1'
_atom_sites_solution_hydrogens geom
_atom_sites_solution_primary iterative
_atom_sites_solution_secondary difmap
_audit_creation_date 2015-05-06
_audit_creation_method
;
  Olex2 1.2-ac2
  (compiled 2012.03.27 svn.r2268, GUI svn.r4156)
;
_audit_update_record
;
2015-09-29 deposited with the CCDC.
2016-06-29 downloaded from the CCDC.
;
_cell_angle_alpha 90.00
_cell_angle_beta 96.881(6)
_cell_angle_gamma 90.00
_cell_formula_units_Z 4
_cell_length_a 17.0469(16)
_cell_length_b 12.1752(5)
_cell_length_c 19.0227(9)
_cell_measurement_reflns_used 1318
_cell_measurement_temperature 100(2)
_cell_measurement_theta_max 21.2120
_cell_measurement_theta_min 3.0180
_cell_volume 3919.7(4)
_computing_cell_refinement
;
CrysAlisPro, Agilent Technologies,
Version 1.171.36.32 (release 02-08-2013 CrysAlis171 .NET)
(compiled Aug  2 2013,16:46:58)
;
_computing_data_collection
;
CrysAlisPro, Agilent Technologies,
Version 1.171.36.32 (release 02-08-2013 CrysAlis171 .NET)
(compiled Aug  2 2013,16:46:58)
;
_computing_data_reduction
;
CrysAlisPro, Agilent Technologies,
Version 1.171.36.32 (release 02-08-2013 CrysAlis171 .NET)
(compiled Aug  2 2013,16:46:58)
;
_computing_molecular_graphics
;
O. V. Dolomanov, L. J. Bourhis, R. J. Gildea, J. A. K. Howard and H. Puschmann,
OLEX2: a complete structure solution, refinement and analysis program.
J. Appl. Cryst. (2009). 42, 339-341.
;
_computing_publication_material
;
O. V. Dolomanov, L. J. Bourhis, R. J. Gildea, J. A. K. Howard and H. Puschmann,
OLEX2: a complete structure solution, refinement and analysis program.
J. Appl. Cryst. (2009). 42, 339-341.
;
_computing_structure_refinement
;
SHELXL, G.M. Sheldrick, Acta Cryst.
(2008). A64, 112-122
;
_computing_structure_solution 'J. Appl. Cryst. (2007) 40, 786-790'
_diffrn_ambient_temperature 100(2)
_diffrn_detector_area_resol_mean 16.2096
_diffrn_measured_fraction_theta_full 0.9960
_diffrn_measured_fraction_theta_max 0.9960
_diffrn_measurement_details
;
  1 omega  -47.00  -16.00   1.0000  110.0000
omega____ theta____ kappa____ phi______ frames
    -      -19.4917  -57.0000 -150.0000 31

  2 omega  -21.00   20.00   1.0000  110.0000
omega____ theta____ kappa____ phi______ frames
    -      -19.4917  -99.0000  120.0000 41

  3 omega  -80.00   49.00   1.0000  110.0000
omega____ theta____ kappa____ phi______ frames
    -      -19.4917    0.0000 -120.0000 129

  4 omega  -96.00  -46.00   1.0000  110.0000
omega____ theta____ kappa____ phi______ frames
    -      -19.4917  178.0000  -30.0000 50
;
_diffrn_measurement_device_type 'Xcalibur, Eos'
_diffrn_measurement_method '\w scans'
_diffrn_orient_matrix_UB_11 -0.0407843000
_diffrn_orient_matrix_UB_12 0.0116357000
_diffrn_orient_matrix_UB_13 -0.0088079000
_diffrn_orient_matrix_UB_21 -0.0091793000
_diffrn_orient_matrix_UB_22 -0.0558422000
_diffrn_orient_matrix_UB_23 0.0057600000
_diffrn_orient_matrix_UB_31 -0.0032505000
_diffrn_orient_matrix_UB_32 0.0117803000
_diffrn_orient_matrix_UB_33 0.0360442000
_diffrn_radiation_monochromator graphite
_diffrn_radiation_type 'Mo K\a'
_diffrn_radiation_wavelength 0.7107
_diffrn_reflns_av_R_equivalents 0.1354
_diffrn_reflns_av_unetI/netI 0.2505
_diffrn_reflns_limit_h_max 22
_diffrn_reflns_limit_h_min -21
_diffrn_reflns_limit_k_max 9
_diffrn_reflns_limit_k_min -15
_diffrn_reflns_limit_l_max 23
_diffrn_reflns_limit_l_min -24
_diffrn_reflns_number 18645
_diffrn_reflns_theta_full 27.50
_diffrn_reflns_theta_max 27.50
_diffrn_reflns_theta_min 2.73
_diffrn_source 'Enhance (Mo) X-ray Source'
_exptl_absorpt_coefficient_mu 1.528
_exptl_absorpt_correction_T_max 1.00000
_exptl_absorpt_correction_T_min 0.96609
_exptl_absorpt_correction_type multi-scan
_exptl_absorpt_process_details
;
CrysAlisPro, Agilent Technologies,
Version 1.171.36.32 (release 02-08-2013 CrysAlis171 .NET)
(compiled Aug  2 2013,16:46:58)
Empirical absorption correction using spherical harmonics,
 implemented in SCALE3 ABSPACK scaling algorithm.
;
_exptl_crystal_colour colorless
_exptl_crystal_density_diffrn 1.603
_exptl_crystal_density_method 'not measured'
_exptl_crystal_description prizm
_exptl_crystal_F_000 1908
_exptl_crystal_size_max 0.28
_exptl_crystal_size_mid 0.16
_exptl_crystal_size_min 0.14
_refine_diff_density_max 1.784
_refine_diff_density_min -1.475
_refine_diff_density_rms 0.184
_refine_ls_extinction_method none
_refine_ls_goodness_of_fit_ref 0.987
_refine_ls_hydrogen_treatment mixed
_refine_ls_matrix_type full
_refine_ls_number_parameters 419
_refine_ls_number_reflns 8927
_refine_ls_number_restraints 0
_refine_ls_restrained_S_all 0.987
_refine_ls_R_factor_all 0.1896
_refine_ls_R_factor_gt 0.0900
_refine_ls_shift/su_max 0.000
_refine_ls_shift/su_mean 0.000
_refine_ls_structure_factor_coef Fsqd
_refine_ls_weighting_details 'calc w=1/[\s^2^(Fo^2^)+(0.0040P)^2^+0.0000P] where P=(Fo^2^+2Fc^2^)/3'
_refine_ls_weighting_scheme calc
_refine_ls_wR_factor_gt 0.1107
_refine_ls_wR_factor_ref 0.1443
_reflns_number_gt 4453
_reflns_number_total 8927
_reflns_threshold_expression >2sigma(I)
_cod_data_source_file c6ra08946a2.cif
_cod_data_source_block ndorg
_cod_database_code 7225785
_chemical_oxdiff_formula 'nd1 N6 o8 C30 H30'
_reflns_odcompleteness_completeness 99.60
_reflns_odcompleteness_iscentric 1
_reflns_odcompleteness_theta 27.04

loop_
_space_group_symop_id
_space_group_symop_operation_xyz
1 'x, y, z'
2 '-x, y+1/2, -z+1/2'
3 '-x, -y, -z'
4 'x, -y-1/2, z-1/2'

loop_
_atom_site_label
_atom_site_type_symbol
_atom_site_fract_x
_atom_site_fract_y
_atom_site_fract_z
_atom_site_U_iso_or_equiv
_atom_site_adp_type
_atom_site_occupancy
_atom_site_symmetry_multiplicity
_atom_site_calc_flag
_atom_site_refinement_flags
Nd1 Nd 0.38630(3) 0.54379(4) 0.76407(2) 0.01895(14) Uani 1 1 d .
Cl1 Cl 0.06823(19) 0.7735(3) 0.32171(14) 0.0518(9) Uani 1 1 d .
Cl2 Cl 0.1745(2) 0.8495(3) 0.44442(13) 0.0531(9) Uani 1 1 d .
O10 O 0.3625(4) 0.2778(5) 0.6222(3) 0.0278(18) Uani 1 1 d .
O9 O 0.3098(4) 0.3910(5) 0.6939(3) 0.0208(16) Uani 1 1 d .
O3 O 0.4059(4) 0.7481(5) 0.7481(3) 0.01895(14) Uani 1 1 d .
O5 O 0.3523(4) 0.7007(5) 0.8411(3) 0.0265(18) Uani 1 1 d .
O1 O 0.2605(4) 0.6163(5) 0.6983(3) 0.01895(14) Uani 1 1 d .
O7 O 0.2629(4) 0.3582(6) 0.9022(3) 0.036(2) Uani 1 1 d .
O8 O 0.2651(4) 0.4882(5) 0.8237(3) 0.0263(18) Uani 1 1 d .
N4 N 0.6325(4) 0.5370(6) 0.8879(3) 0.0172(18) Uani 1 1 d .
O11 O 0.4379(4) 0.3732(5) 0.7013(3) 0.01895(14) Uani 1 1 d .
N3 N 0.1729(5) 0.5615(6) 0.6067(3) 0.022(2) Uani 1 1 d .
O6 O 0.3735(4) 0.4036(6) 0.8619(3) 0.0321(19) Uani 1 1 d .
N1 N 0.3842(5) 0.5857(6) 0.6299(3) 0.01895(14) Uani 1 1 d .
O4 O 0.3610(4) 0.8735(5) 0.8142(3) 0.01895(14) Uani 1 1 d .
N2 N 0.5229(5) 0.5790(6) 0.7161(3) 0.01895(14) Uani 1 1 d .
N5 N 0.3720(5) 0.7775(7) 0.8003(4) 0.025(2) Uani 1 1 d .
N6 N 0.2990(6) 0.4148(7) 0.8647(4) 0.030(2) Uani 1 1 d .
N7 N 0.3704(5) 0.3455(6) 0.6709(4) 0.024(2) Uani 1 1 d .
C5 C 0.5238(6) 0.6533(8) 0.5025(4) 0.026(3) Uani 1 1 d .
H5 H 0.5245 0.6672 0.4545 0.031 Uiso 1 1 calc R
C10 C 0.5891(6) 0.5838(7) 0.7617(4) 0.01895(14) Uani 1 1 d .
C30 C 0.7318(6) 0.4128(8) 0.8489(4) 0.020(2) Uani 1 1 d .
H30 H 0.6917 0.3653 0.8306 0.024 Uiso 1 1 calc R
C12 C 0.4511(6) 0.6040(7) 0.6006(4) 0.01895(14) Uani 1 1 d .
C11 C 0.5253(6) 0.6050(7) 0.6460(4) 0.01895(14) Uani 1 1 d .
C33 C 0.6099(6) 0.5292(8) 0.9614(4) 0.027(3) Uani 1 1 d .
H33A H 0.5645 0.5758 0.9655 0.033 Uiso 1 1 calc R
H33B H 0.6533 0.5549 0.9950 0.033 Uiso 1 1 calc R
C6 C 0.5923(6) 0.6563(7) 0.5453(4) 0.01895(14) Uani 1 1 d .
H6 H 0.6385 0.6750 0.5267 0.023 Uiso 1 1 calc R
C28 C 0.8714(6) 0.4548(10) 0.8736(4) 0.025(2) Uani 1 1 d .
C14 C 0.1564(6) 0.5043(8) 0.5401(4) 0.022(2) Uani 1 1 d .
C15 C 0.1078(6) 0.5538(9) 0.4846(4) 0.028(3) Uani 1 1 d .
H15 H 0.0857 0.6223 0.4911 0.034 Uiso 1 1 calc R
C25 C 0.7135(6) 0.5106(8) 0.8807(4) 0.020(2) Uani 1 1 d .
C35 C 0.1667(7) 0.7963(10) 0.3580(5) 0.052(4) Uani 1 1 d .
H35A H 0.1955 0.7276 0.3585 0.062 Uiso 1 1 calc R
H35B H 0.1910 0.8473 0.3279 0.062 Uiso 1 1 calc R
C16 C 0.0927(6) 0.5010(9) 0.4201(5) 0.033(3) Uani 1 1 d .
H16 H 0.0621 0.5354 0.3827 0.039 Uiso 1 1 calc R
C19 C 0.1868(6) 0.4010(8) 0.5318(4) 0.021(2) Uani 1 1 d .
H19 H 0.2188 0.3677 0.5688 0.025 Uiso 1 1 calc R
C1 C 0.3135(6) 0.5941(7) 0.5896(4) 0.01895(14) Uani 1 1 d .
C7 C 0.5956(6) 0.6314(7) 0.6192(4) 0.01895(14) Uani 1 1 d .
C2 C 0.3078(6) 0.6183(7) 0.5171(4) 0.027(3) Uani 1 1 d .
H2 H 0.2588 0.6242 0.4901 0.032 Uiso 1 1 calc R
C20 C 0.1066(6) 0.3300(8) 0.3393(5) 0.035(3) Uani 1 1 d .
H20A H 0.1422 0.2677 0.3404 0.042 Uiso 1 1 calc R
H20B H 0.0528 0.3023 0.3340 0.042 Uiso 1 1 calc R
C18 C 0.1689(6) 0.3465(8) 0.4670(4) 0.028(3) Uani 1 1 d .
H18 H 0.1882 0.2760 0.4615 0.033 Uiso 1 1 calc R
C13 C 0.2454(6) 0.5889(7) 0.6350(4) 0.01895(14) Uani 1 1 d .
C4 C 0.4501(6) 0.6297(7) 0.5275(4) 0.019(2) Uani 1 1 d .
C22 C 0.1083(5) 0.5637(8) 0.6531(4) 0.026(3) Uani 1 1 d .
H22A H 0.0583 0.5786 0.6246 0.031 Uiso 1 1 calc R
H22B H 0.1181 0.6224 0.6876 0.031 Uiso 1 1 calc R
C29 C 0.8100(6) 0.3862(8) 0.8448(4) 0.027(3) Uani 1 1 d .
H29 H 0.8219 0.3215 0.8224 0.033 Uiso 1 1 calc R
C17 C 0.1230(6) 0.3966(9) 0.4109(4) 0.031(3) Uani 1 1 d .
C24 C 0.5726(6) 0.5559(8) 0.8370(4) 0.01895(14) Uani 1 1 d .
C26 C 0.7723(6) 0.5799(8) 0.9090(4) 0.023(2) Uani 1 1 d .
H26 H 0.7595 0.6448 0.9307 0.027 Uiso 1 1 calc R
C3 C 0.3759(6) 0.6331(8) 0.4874(4) 0.026(3) Uani 1 1 d .
H3 H 0.3729 0.6457 0.4389 0.031 Uiso 1 1 calc R
C9 C 0.6621(6) 0.6155(7) 0.7382(4) 0.01895(14) Uani 1 1 d .
H9 H 0.7079 0.6199 0.7699 0.023 Uiso 1 1 calc R
C32 C 0.9914(7) 0.3608(9) 0.9370(4) 0.049(4) Uani 1 1 d .
H32A H 0.9696 0.2879 0.9350 0.074 Uiso 1 1 calc R
H32B H 0.9785 0.3972 0.9789 0.074 Uiso 1 1 calc R
H32C H 1.0477 0.3567 0.9381 0.074 Uiso 1 1 calc R
C27 C 0.8508(6) 0.5534(8) 0.9053(4) 0.028(3) Uani 1 1 d .
H27 H 0.8904 0.6015 0.9239 0.034 Uiso 1 1 calc R
C8 C 0.6637(6) 0.6393(8) 0.6682(4) 0.026(3) Uani 1 1 d .
H8 H 0.7110 0.6613 0.6527 0.031 Uiso 1 1 calc R
C34 C 0.5900(7) 0.4112(8) 0.9786(4) 0.039(3) Uani 1 1 d .
H34A H 0.5479 0.3853 0.9446 0.059 Uiso 1 1 calc R
H34B H 0.5739 0.4079 1.0252 0.059 Uiso 1 1 calc R
H34C H 0.6358 0.3658 0.9768 0.059 Uiso 1 1 calc R
C21 C 0.1181(7) 0.4013(10) 0.2791(5) 0.065(5) Uani 1 1 d .
H21A H 0.1211 0.3571 0.2378 0.098 Uiso 1 1 calc R
H21B H 0.1663 0.4421 0.2897 0.098 Uiso 1 1 calc R
H21C H 0.0745 0.4514 0.2706 0.098 Uiso 1 1 calc R
C23 C 0.1031(6) 0.4537(9) 0.6917(4) 0.038(3) Uani 1 1 d .
H23A H 0.0966 0.3952 0.6577 0.057 Uiso 1 1 calc R
H23B H 0.0587 0.4549 0.7184 0.057 Uiso 1 1 calc R
H23C H 0.1507 0.4422 0.7232 0.057 Uiso 1 1 calc R
C31 C 0.9568(6) 0.4250(9) 0.8720(5) 0.038(3) Uani 1 1 d .
H31A H 0.9873 0.4917 0.8687 0.046 Uiso 1 1 calc R
H31B H 0.9616 0.3814 0.8301 0.046 Uiso 1 1 calc R
O2 O 0.5024(4) 0.5576(5) 0.8474(3) 0.0240(17) Uani 1 1 d .

loop_
_atom_site_aniso_label
_atom_site_aniso_U_11
_atom_site_aniso_U_22
_atom_site_aniso_U_33
_atom_site_aniso_U_23
_atom_site_aniso_U_13
_atom_site_aniso_U_12
Nd1 0.0288(3) 0.0125(3) 0.0160(2) 0.0004(2) 0.00489(19) -0.0007(3)
Cl1 0.047(2) 0.052(2) 0.0552(19) 0.0119(16) 0.0026(16) -0.0129(19)
Cl2 0.075(3) 0.040(2) 0.0455(17) -0.0035(15) 0.0125(16) -0.0090(19)
O10 0.049(5) 0.014(4) 0.022(3) -0.006(3) 0.011(3) -0.002(4)
O9 0.026(4) 0.015(4) 0.022(3) 0.001(3) 0.007(3) -0.004(3)
O3 0.0288(3) 0.0125(3) 0.0160(2) 0.0004(2) 0.00489(19) -0.0007(3)
O5 0.047(5) 0.020(4) 0.014(3) 0.005(3) 0.009(3) 0.000(4)
O1 0.0288(3) 0.0125(3) 0.0160(2) 0.0004(2) 0.00489(19) -0.0007(3)
O7 0.052(6) 0.024(5) 0.035(4) 0.007(3) 0.015(4) -0.016(4)
O8 0.036(5) 0.026(5) 0.019(3) 0.010(3) 0.010(3) 0.005(4)
N4 0.025(5) 0.007(4) 0.019(4) 0.000(3) 0.001(3) -0.002(4)
O11 0.0288(3) 0.0125(3) 0.0160(2) 0.0004(2) 0.00489(19) -0.0007(3)
N3 0.032(6) 0.015(5) 0.020(4) 0.000(4) 0.006(4) -0.003(4)
O6 0.034(5) 0.025(5) 0.037(4) 0.007(3) 0.004(4) -0.005(4)
N1 0.0288(3) 0.0125(3) 0.0160(2) 0.0004(2) 0.00489(19) -0.0007(3)
O4 0.0288(3) 0.0125(3) 0.0160(2) 0.0004(2) 0.00489(19) -0.0007(3)
N2 0.0288(3) 0.0125(3) 0.0160(2) 0.0004(2) 0.00489(19) -0.0007(3)
N5 0.035(6) 0.017(5) 0.022(4) -0.002(4) -0.003(4) 0.004(5)
N6 0.051(7) 0.020(5) 0.018(5) 0.001(4) 0.007(4) -0.011(5)
N7 0.035(6) 0.009(5) 0.028(5) 0.012(4) 0.008(4) -0.001(4)
C5 0.043(8) 0.020(6) 0.014(5) -0.001(4) 0.000(5) -0.008(6)
C10 0.0288(3) 0.0125(3) 0.0160(2) 0.0004(2) 0.00489(19) -0.0007(3)
C30 0.031(7) 0.012(5) 0.017(5) -0.002(4) 0.007(4) -0.012(5)
C12 0.0288(3) 0.0125(3) 0.0160(2) 0.0004(2) 0.00489(19) -0.0007(3)
C11 0.0288(3) 0.0125(3) 0.0160(2) 0.0004(2) 0.00489(19) -0.0007(3)
C33 0.030(7) 0.029(7) 0.022(5) -0.003(5) 0.000(4) -0.004(6)
C6 0.0288(3) 0.0125(3) 0.0160(2) 0.0004(2) 0.00489(19) -0.0007(3)
C28 0.020(6) 0.036(7) 0.020(5) 0.000(5) 0.004(4) -0.005(6)
C14 0.027(7) 0.012(5) 0.026(5) -0.003(4) 0.000(5) -0.010(5)
C15 0.033(7) 0.025(6) 0.026(5) -0.005(5) 0.004(5) -0.004(6)
C25 0.032(7) 0.010(5) 0.016(5) -0.002(4) 0.002(4) -0.003(5)
C35 0.054(10) 0.055(10) 0.044(7) 0.003(6) -0.005(6) -0.019(8)
C16 0.036(7) 0.032(7) 0.030(6) 0.003(5) 0.004(5) 0.015(6)
C19 0.022(6) 0.012(6) 0.028(5) 0.000(4) -0.001(4) 0.003(5)
C1 0.0288(3) 0.0125(3) 0.0160(2) 0.0004(2) 0.00489(19) -0.0007(3)
C7 0.0288(3) 0.0125(3) 0.0160(2) 0.0004(2) 0.00489(19) -0.0007(3)
C2 0.037(7) 0.012(6) 0.028(6) 0.008(4) -0.008(5) 0.003(5)
C20 0.032(8) 0.029(7) 0.046(7) 0.010(5) 0.013(5) 0.005(6)
C18 0.027(7) 0.024(7) 0.034(6) -0.007(5) 0.008(5) 0.005(6)
C13 0.0288(3) 0.0125(3) 0.0160(2) 0.0004(2) 0.00489(19) -0.0007(3)
C4 0.024(6) 0.012(5) 0.020(5) 0.003(4) -0.003(4) -0.003(5)
C22 0.014(6) 0.026(7) 0.038(6) -0.005(5) 0.000(4) -0.005(5)
C29 0.044(8) 0.022(7) 0.019(5) 0.002(4) 0.015(5) 0.004(6)
C17 0.037(8) 0.043(8) 0.014(5) -0.015(5) 0.007(5) -0.015(6)
C24 0.0288(3) 0.0125(3) 0.0160(2) 0.0004(2) 0.00489(19) -0.0007(3)
C26 0.028(7) 0.018(6) 0.022(5) -0.003(4) 0.002(4) 0.006(5)
C3 0.041(8) 0.019(6) 0.019(5) -0.003(4) 0.011(5) -0.005(6)
C9 0.0288(3) 0.0125(3) 0.0160(2) 0.0004(2) 0.00489(19) -0.0007(3)
C32 0.066(10) 0.050(9) 0.029(6) -0.015(6) 0.001(6) 0.020(8)
C27 0.038(7) 0.017(6) 0.029(5) 0.004(5) 0.004(5) -0.006(6)
C8 0.038(7) 0.014(6) 0.025(5) 0.000(4) 0.006(5) 0.000(5)
C34 0.061(9) 0.035(8) 0.024(5) 0.017(5) 0.016(5) 0.009(7)
C21 0.065(10) 0.099(13) 0.039(7) 0.026(7) 0.033(7) 0.034(9)
C23 0.041(8) 0.038(7) 0.035(6) 0.002(6) 0.010(5) -0.021(7)
C31 0.047(9) 0.027(7) 0.041(6) 0.002(5) 0.010(6) 0.003(6)
O2 0.030(4) 0.026(4) 0.018(3) 0.002(3) 0.011(3) -0.002(4)

loop_
_atom_type_symbol
_atom_type_description
_atom_type_scat_dispersion_real
_atom_type_scat_dispersion_imag
_atom_type_scat_source
C C 0.0033 0.0016 'International Tables Vol C Tables 4.2.6.8 and 6.1.1.4'
H H 0.0000 0.0000 'International Tables Vol C Tables 4.2.6.8 and 6.1.1.4'
N N 0.0061 0.0033 'International Tables Vol C Tables 4.2.6.8 and 6.1.1.4'
O O 0.0106 0.0060 'International Tables Vol C Tables 4.2.6.8 and 6.1.1.4'
Nd Nd -0.1943 3.0179 'International Tables Vol C Tables 4.2.6.8 and 6.1.1.4'
Cl Cl 0.1484 0.1585 'International Tables Vol C Tables 4.2.6.8 and 6.1.1.4'

loop_
_geom_angle_atom_site_label_1
_geom_angle_atom_site_label_2
_geom_angle_atom_site_label_3
_geom_angle
O9 Nd1 O8 69.56(19)
O9 Nd1 O11 50.08(19)
O9 Nd1 N1 71.6(2)
O9 Nd1 N2 110.8(2)
O9 Nd1 N5 140.8(2)
O9 Nd1 N7 25.5(2)
O3 Nd1 O9 135.97(18)
O3 Nd1 O8 115.9(2)
O3 Nd1 O11 132.28(18)
O3 Nd1 O6 140.15(19)
O3 Nd1 N1 71.1(2)
O3 Nd1 N2 70.4(2)
O3 Nd1 N5 25.16(17)
O3 Nd1 N7 136.59(18)
O5 Nd1 O9 135.9(2)
O5 Nd1 O3 50.76(18)
O5 Nd1 O8 71.8(2)
O5 Nd1 O11 170.90(19)
O5 Nd1 O6 92.1(2)
O5 Nd1 N1 116.5(2)
O5 Nd1 N2 110.7(2)
O5 Nd1 N5 25.73(17)
O5 Nd1 N7 161.4(2)
O1 Nd1 O9 69.1(2)
O1 Nd1 O3 73.26(19)
O1 Nd1 O5 77.32(19)
O1 Nd1 O8 68.12(19)
O1 Nd1 O11 111.59(19)
O1 Nd1 O6 117.1(2)
O1 Nd1 N1 62.0(2)
O1 Nd1 N2 120.52(19)
O1 Nd1 N5 71.8(2)
O1 Nd1 N7 88.7(2)
O8 Nd1 O11 109.1(2)
O8 Nd1 N1 124.7(2)
O8 Nd1 N2 171.2(2)
O8 Nd1 N5 93.3(2)
O8 Nd1 N7 91.6(2)
O11 Nd1 N2 67.0(2)
O11 Nd1 N5 157.1(2)
O11 Nd1 N7 25.1(2)
O6 Nd1 O9 79.1(2)
O6 Nd1 O8 50.0(2)
O6 Nd1 O11 82.16(19)
O6 Nd1 N1 148.7(2)
O6 Nd1 N2 121.2(2)
O6 Nd1 N5 117.3(2)
O6 Nd1 N7 83.2(2)
N1 Nd1 O11 70.9(2)
N1 Nd1 N2 62.4(2)
N1 Nd1 N5 92.8(2)
N1 Nd1 N7 65.6(2)
N2 Nd1 N5 91.4(2)
N2 Nd1 N7 87.0(2)
N5 Nd1 N7 156.3(2)
O2 Nd1 O9 136.8(2)
O2 Nd1 O3 84.3(2)
O2 Nd1 O5 77.9(2)
O2 Nd1 O1 153.7(2)
O2 Nd1 O8 111.87(18)
O2 Nd1 O11 93.5(2)
O2 Nd1 O6 72.5(2)
O2 Nd1 N1 123.4(2)
O2 Nd1 N2 61.45(19)
O2 Nd1 N5 82.1(2)
O2 Nd1 N7 117.3(2)
N7 O9 Nd1 96.3(5)
N5 O3 Nd1 96.1(5)
N5 O5 Nd1 96.1(5)
C13 O1 Nd1 116.9(6)
N6 O8 Nd1 97.1(6)
C25 N4 C33 115.6(7)
C24 N4 C33 115.3(7)
C24 N4 C25 128.6(7)
N7 O11 Nd1 94.8(5)
C14 N3 C22 116.6(8)
C13 N3 C14 123.3(8)
C13 N3 C22 118.2(7)
N6 O6 Nd1 97.5(5)
C12 N1 Nd1 121.7(6)
C12 N1 C1 119.6(7)
C1 N1 Nd1 118.6(6)
C10 N2 Nd1 119.5(5)
C10 N2 C11 119.8(8)
C11 N2 Nd1 120.2(6)
O3 N5 Nd1 58.8(4)
O3 N5 O5 116.5(8)
O5 N5 Nd1 58.2(4)
O4 N5 Nd1 175.8(7)
O4 N5 O3 122.8(8)
O4 N5 O5 120.6(7)
O7 N6 Nd1 176.2(6)
O7 N6 O8 122.1(10)
O7 N6 O6 122.6(9)
O8 N6 Nd1 57.9(5)
O8 N6 O6 115.3(8)
O6 N6 Nd1 57.4(4)
O10 N7 Nd1 168.0(6)
O10 N7 O9 121.3(8)
O10 N7 O11 122.0(8)
O9 N7 Nd1 58.2(4)
O11 N7 Nd1 60.2(4)
O11 N7 O9 116.7(7)
C6 C5 H5 118.6
C6 C5 C4 122.8(8)
C4 C5 H5 118.6
N2 C10 C24 111.2(8)
N2 C10 C9 120.5(8)
C9 C10 C24 128.3(8)
C25 C30 H30 120.2
C29 C30 H30 120.2
C29 C30 C25 119.6(9)
N1 C12 C11 118.7(7)
N1 C12 C4 121.9(9)
C4 C12 C11 119.3(8)
N2 C11 C12 116.8(8)
N2 C11 C7 122.2(8)
C7 C11 C12 120.9(8)
N4 C33 H33A 109.6
N4 C33 H33B 109.6
N4 C33 C34 110.5(7)
H33A C33 H33B 108.1
C34 C33 H33A 109.6
C34 C33 H33B 109.6
C5 C6 H6 119.4
C5 C6 C7 121.2(9)
C7 C6 H6 119.4
C29 C28 C27 117.6(9)
C29 C28 C31 121.9(10)
C27 C28 C31 120.5(10)
C15 C14 N3 119.3(9)
C19 C14 N3 120.4(8)
C19 C14 C15 120.3(9)
C14 C15 H15 120.0
C16 C15 C14 120.0(10)
C16 C15 H15 120.0
C30 C25 N4 120.1(9)
C26 C25 N4 119.3(8)
C26 C25 C30 120.5(10)
Cl1 C35 H35A 109.0
Cl1 C35 H35B 109.0
Cl2 C35 Cl1 112.8(6)
Cl2 C35 H35A 109.0
Cl2 C35 H35B 109.0
H35A C35 H35B 107.8
C15 C16 H16 119.8
C15 C16 C17 120.3(9)
C17 C16 H16 119.8
C14 C19 H19 120.4
C14 C19 C18 119.2(9)
C18 C19 H19 120.4
N1 C1 C2 121.8(9)
N1 C1 C13 111.2(7)
C2 C1 C13 126.5(9)
C11 C7 C6 118.2(9)
C11 C7 C8 116.9(8)
C8 C7 C6 124.8(9)
C1 C2 H2 120.9
C3 C2 C1 118.2(9)
C3 C2 H2 120.9
H20A C20 H20B 108.2
C17 C20 H20A 109.7
C17 C20 H20B 109.7
C21 C20 H20A 109.7
C21 C20 H20B 109.7
C21 C20 C17 110.0(9)
C19 C18 H18 119.6
C17 C18 C19 120.9(9)
C17 C18 H18 119.6
O1 C13 N3 122.1(8)
O1 C13 C1 116.8(8)
N3 C13 C1 121.0(7)
C5 C4 C12 117.6(8)
C3 C4 C5 126.1(8)
C3 C4 C12 116.3(9)
N3 C22 H22A 109.5
N3 C22 H22B 109.5
N3 C22 C23 110.8(8)
H22A C22 H22B 108.1
C23 C22 H22A 109.5
C23 C22 H22B 109.5
C30 C29 C28 121.3(9)
C30 C29 H29 119.4
C28 C29 H29 119.4
C16 C17 C20 123.2(9)
C18 C17 C16 119.2(8)
C18 C17 C20 117.6(10)
N4 C24 C10 120.4(8)
O2 C24 N4 123.7(8)
O2 C24 C10 115.9(8)
C25 C26 H26 119.9
C25 C26 C27 120.2(9)
C27 C26 H26 119.9
C2 C3 C4 122.0(9)
C2 C3 H3 119.0
C4 C3 H3 119.0
C10 C9 H9 120.5
C8 C9 C10 118.9(9)
C8 C9 H9 120.5
H32A C32 H32B 109.5
H32A C32 H32C 109.5
H32B C32 H32C 109.5
C31 C32 H32A 109.5
C31 C32 H32B 109.5
C31 C32 H32C 109.5
C28 C27 H27 119.6
C26 C27 C28 120.8(10)
C26 C27 H27 119.6
C7 C8 H8 119.3
C9 C8 C7 121.5(9)
C9 C8 H8 119.3
C33 C34 H34A 109.5
C33 C34 H34B 109.5
C33 C34 H34C 109.5
H34A C34 H34B 109.5
H34A C34 H34C 109.5
H34B C34 H34C 109.5
C20 C21 H21A 109.5
C20 C21 H21B 109.5
C20 C21 H21C 109.5
H21A C21 H21B 109.5
H21A C21 H21C 109.5
H21B C21 H21C 109.5
C22 C23 H23A 109.5
C22 C23 H23B 109.5
C22 C23 H23C 109.5
H23A C23 H23B 109.5
H23A C23 H23C 109.5
H23B C23 H23C 109.5
C28 C31 C32 112.9(8)
C28 C31 H31A 109.0
C28 C31 H31B 109.0
C32 C31 H31A 109.0
C32 C31 H31B 109.0
H31A C31 H31B 107.8
C24 O2 Nd1 129.3(5)

loop_
_geom_bond_atom_site_label_1
_geom_bond_atom_site_label_2
_geom_bond_distance
Nd1 O9 2.555(6)
Nd1 O3 2.533(6)
Nd1 O5 2.517(6)
Nd1 O1 2.510(6)
Nd1 O8 2.565(6)
Nd1 O11 2.600(6)
Nd1 O6 2.553(6)
Nd1 N1 2.599(6)
Nd1 N2 2.636(7)
Nd1 N5 2.945(8)
Nd1 N7 2.987(8)
Nd1 O2 2.389(6)
Cl1 C35 1.758(11)
Cl2 C35 1.758(9)
O10 N7 1.236(9)
O9 N7 1.294(9)
O3 N5 1.259(8)
O5 N5 1.286(9)
O1 C13 1.247(8)
O7 N6 1.212(9)
O8 N6 1.278(9)
N4 C33 1.496(9)
N4 C25 1.441(11)
N4 C24 1.340(10)
O11 N7 1.270(9)
N3 C14 1.445(10)
N3 C13 1.329(11)
N3 C22 1.492(10)
O6 N6 1.284(11)
N1 C12 1.346(11)
N1 C1 1.352(11)
O4 N5 1.218(9)
N2 C10 1.340(11)
N2 C11 1.376(9)
C5 H5 0.9300
C5 C6 1.342(12)
C5 C4 1.424(13)
C10 C24 1.530(10)
C10 C9 1.425(12)
C30 H30 0.9300
C30 C25 1.388(11)
C30 C29 1.383(13)
C12 C11 1.443(12)
C12 C4 1.424(10)
C11 C7 1.394(12)
C33 H33A 0.9700
C33 H33B 0.9700
C33 C34 1.521(12)
C6 H6 0.9300
C6 C7 1.432(10)
C28 C29 1.400(13)
C28 C27 1.406(13)
C28 C31 1.504(13)
C14 C15 1.398(12)
C14 C19 1.376(12)
C15 H15 0.9300
C15 C16 1.381(11)
C25 C26 1.370(12)
C35 H35A 0.9700
C35 H35B 0.9700
C16 H16 0.9300
C16 C17 1.391(13)
C19 H19 0.9300
C19 C18 1.401(11)
C1 C2 1.401(10)
C1 C13 1.530(11)
C7 C8 1.402(12)
C2 H2 0.9300
C2 C3 1.363(12)
C20 H20A 0.9700
C20 H20B 0.9700
C20 C17 1.580(12)
C20 C21 1.469(11)
C18 H18 0.9300
C18 C17 1.386(12)
C4 C3 1.397(12)
C22 H22A 0.9700
C22 H22B 0.9700
C22 C23 1.536(12)
C29 H29 0.9300
C24 O2 1.236(10)
C26 H26 0.9300
C26 C27 1.387(12)
C3 H3 0.9300
C9 H9 0.9300
C9 C8 1.365(10)
C32 H32A 0.9600
C32 H32B 0.9600
C32 H32C 0.9600
C32 C31 1.520(12)
C27 H27 0.9300
C8 H8 0.9300
C34 H34A 0.9600
C34 H34B 0.9600
C34 H34C 0.9600
C21 H21A 0.9600
C21 H21B 0.9600
C21 H21C 0.9600
C23 H23A 0.9600
C23 H23B 0.9600
C23 H23C 0.9600
C31 H31A 0.9700
C31 H31B 0.9700

loop_
_geom_torsion_atom_site_label_1
_geom_torsion_atom_site_label_2
_geom_torsion_atom_site_label_3
_geom_torsion_atom_site_label_4
_geom_torsion
Nd1 O9 N7 O10 -165.9(7)
Nd1 O9 N7 O11 14.8(7)
Nd1 O3 N5 O5 7.6(8)
Nd1 O3 N5 O4 -175.5(7)
Nd1 O5 N5 O3 -7.6(8)
Nd1 O5 N5 O4 175.3(7)
Nd1 O1 C13 N3 139.0(8)
Nd1 O1 C13 C1 -44.2(9)
Nd1 O8 N6 O7 -175.5(7)
Nd1 O8 N6 O6 2.9(8)
Nd1 O11 N7 O10 166.2(7)
Nd1 O11 N7 O9 -14.5(7)
Nd1 O6 N6 O7 175.5(7)
Nd1 O6 N6 O8 -2.9(8)
Nd1 N1 C12 C11 -2.8(11)
Nd1 N1 C12 C4 -178.4(6)
Nd1 N1 C1 C2 178.9(6)
Nd1 N1 C1 C13 6.4(9)
Nd1 N2 C10 C24 5.4(10)
Nd1 N2 C10 C9 -172.6(6)
Nd1 N2 C11 C12 -4.2(10)
Nd1 N2 C11 C7 175.7(7)
O9 Nd1 O3 N5 114.8(5)
O9 Nd1 O5 N5 -115.1(5)
O9 Nd1 O1 C13 -46.7(6)
O9 Nd1 O8 N6 91.1(5)
O9 Nd1 O11 N7 8.5(4)
O9 Nd1 O6 N6 -70.7(5)
O9 Nd1 N1 C12 -126.1(7)
O9 Nd1 N1 C1 56.9(6)
O9 Nd1 N2 C10 -130.9(6)
O9 Nd1 N2 C11 56.6(6)
O9 Nd1 N5 O3 -93.8(5)
O9 Nd1 N5 O5 94.1(5)
O9 Nd1 N5 O4 20(8)
O9 Nd1 N6 O7 11(11)
O9 Nd1 N6 O8 -80.1(5)
O9 Nd1 N6 O6 103.0(5)
O9 Nd1 N7 O10 91(3)
O9 Nd1 N7 O11 -164.7(7)
O9 Nd1 O2 C24 77.6(9)
O3 Nd1 O9 N7 105.0(5)
O3 Nd1 O5 N5 4.4(4)
O3 Nd1 O1 C13 110.0(6)
O3 Nd1 O8 N6 -136.7(5)
O3 Nd1 O11 N7 -111.9(5)
O3 Nd1 O6 N6 85.1(6)
O3 Nd1 N1 C12 77.7(7)
O3 Nd1 N1 C1 -99.3(6)
O3 Nd1 N2 C10 96.2(6)
O3 Nd1 N2 C11 -76.3(6)
O3 Nd1 N5 O5 -172.0(8)
O3 Nd1 N5 O4 113(8)
O3 Nd1 N6 O7 148(11)
O3 Nd1 N6 O8 56.5(6)
O3 Nd1 N6 O6 -120.4(5)
O3 Nd1 N7 O10 -11(3)
O3 Nd1 N7 O9 -102.4(5)
O3 Nd1 N7 O11 92.9(5)
O3 Nd1 O2 C24 -83.8(8)
O5 Nd1 O9 N7 -178.9(4)
O5 Nd1 O3 N5 -4.4(4)
O5 Nd1 O1 C13 162.4(6)
O5 Nd1 O8 N6 -110.7(5)
O5 Nd1 O11 N7 142.3(12)
O5 Nd1 O6 N6 65.7(5)
O5 Nd1 N1 C12 101.1(7)
O5 Nd1 N1 C1 -75.9(7)
O5 Nd1 N2 C10 64.6(7)
O5 Nd1 N2 C11 -107.9(6)
O5 Nd1 N5 O3 172.0(8)
O5 Nd1 N5 O4 -75(8)
O5 Nd1 N6 O7 155(11)
O5 Nd1 N6 O8 63.8(5)
O5 Nd1 N6 O6 -113.0(5)
O5 Nd1 N7 O10 94(3)
O5 Nd1 N7 O9 2.3(9)
O5 Nd1 N7 O11 -162.4(5)
O5 Nd1 O2 C24 -134.8(8)
O1 Nd1 O9 N7 138.0(5)
O1 Nd1 O3 N5 82.7(5)
O1 Nd1 O5 N5 -74.3(5)
O1 Nd1 O8 N6 166.0(5)
O1 Nd1 O11 N7 -25.3(5)
O1 Nd1 O6 N6 -11.1(6)
O1 Nd1 N1 C12 158.3(7)
O1 Nd1 N1 C1 -18.7(6)
O1 Nd1 N2 C10 151.7(6)
O1 Nd1 N2 C11 -20.7(7)
O1 Nd1 N5 O3 -89.3(5)
O1 Nd1 N5 O5 98.7(5)
O1 Nd1 N5 O4 24(8)
O1 Nd1 N6 O7 78(11)
O1 Nd1 N6 O8 -13.0(5)
O1 Nd1 N6 O6 170.1(5)
O1 Nd1 N7 O10 53(3)
O1 Nd1 N7 O9 -38.7(4)
O1 Nd1 N7 O11 156.6(4)
O1 Nd1 O2 C24 -114.8(8)
O8 Nd1 O9 N7 -148.4(5)
O8 Nd1 O3 N5 28.0(5)
O8 Nd1 O5 N5 -145.1(5)
O8 Nd1 O1 C13 -122.3(6)
O8 Nd1 O11 N7 48.0(5)
O8 Nd1 O6 N6 1.7(5)
O8 Nd1 N1 C12 -173.4(6)
O8 Nd1 N1 C1 9.6(7)
O8 Nd1 N2 C10 -40.4(17)
O8 Nd1 N2 C11 147.2(12)
O8 Nd1 N5 O3 -155.0(5)
O8 Nd1 N5 O5 33.0(5)
O8 Nd1 N5 O4 -42(8)
O8 Nd1 N6 O7 91(11)
O8 Nd1 N6 O6 -176.9(9)
O8 Nd1 N7 O10 121(3)
O8 Nd1 N7 O9 29.4(5)
O8 Nd1 N7 O11 -135.3(4)
O8 Nd1 O2 C24 160.6(8)
N4 C25 C26 C27 177.1(7)
N4 C24 O2 Nd1 -162.8(6)
O11 Nd1 O9 N7 -8.4(4)
O11 Nd1 O3 N5 -173.1(4)
O11 Nd1 O5 N5 117.5(12)
O11 Nd1 O1 C13 -19.6(6)
O11 Nd1 O8 N6 59.7(5)
O11 Nd1 O6 N6 -121.4(5)
O11 Nd1 N1 C12 -73.0(7)
O11 Nd1 N1 C1 110.0(7)
O11 Nd1 N2 C10 -105.9(7)
O11 Nd1 N2 C11 81.6(6)
O11 Nd1 N5 O3 13.2(8)
O11 Nd1 N5 O5 -158.9(5)
O11 Nd1 N5 O4 127(8)
O11 Nd1 N6 O7 -34(11)
O11 Nd1 N6 O8 -125.0(5)
O11 Nd1 N6 O6 58.2(5)
O11 Nd1 N7 O10 -104(3)
O11 Nd1 N7 O9 164.7(7)
O11 Nd1 O2 C24 48.4(8)
N3 C14 C15 C16 178.8(8)
N3 C14 C19 C18 179.0(8)
O6 Nd1 O9 N7 -97.2(5)
O6 Nd1 O3 N5 -29.8(6)
O6 Nd1 O5 N5 168.4(5)
O6 Nd1 O1 C13 -111.7(6)
O6 Nd1 O8 N6 -1.7(5)
O6 Nd1 O11 N7 90.8(4)
O6 Nd1 N1 C12 -104.8(7)
O6 Nd1 N1 C1 78.2(8)
O6 Nd1 N2 C10 -41.3(7)
O6 Nd1 N2 C11 146.2(6)
O6 Nd1 N5 O3 159.0(4)
O6 Nd1 N5 O5 -13.0(6)
O6 Nd1 N5 O4 -88(8)
O6 Nd1 N6 O7 -92(11)
O6 Nd1 N6 O8 176.9(9)
O6 Nd1 N7 O10 170(3)
O6 Nd1 N7 O9 78.8(5)
O6 Nd1 N7 O11 -85.9(4)
O6 Nd1 O2 C24 129.1(9)
N1 Nd1 O9 N7 71.7(5)
N1 Nd1 O3 N5 148.2(5)
N1 Nd1 O5 N5 -24.7(6)
N1 Nd1 O1 C13 32.9(6)
N1 Nd1 O8 N6 139.2(5)
N1 Nd1 O11 N7 -73.1(4)
N1 Nd1 O6 N6 -91.2(7)
N1 Nd1 N2 C10 174.5(7)
N1 Nd1 N2 C11 2.0(6)
N1 Nd1 N5 O3 -30.0(5)
N1 Nd1 N5 O5 158.0(5)
N1 Nd1 N5 O4 83(8)
N1 Nd1 N6 O7 32(12)
N1 Nd1 N6 O8 -58.9(6)
N1 Nd1 N6 O6 124.2(6)
N1 Nd1 N7 O10 -7(3)
N1 Nd1 N7 O9 -98.4(5)
N1 Nd1 N7 O11 96.9(5)
N1 Nd1 O2 C24 -20.9(9)
N1 C12 C11 N2 4.6(13)
N1 C12 C11 C7 -175.3(8)
N1 C12 C4 C5 176.8(9)
N1 C12 C4 C3 -1.1(13)
N1 C1 C2 C3 0.3(14)
N1 C1 C13 O1 24.2(11)
N1 C1 C13 N3 -158.9(8)
N2 Nd1 O9 N7 22.2(5)
N2 Nd1 O3 N5 -145.2(5)
N2 Nd1 O5 N5 43.9(5)
N2 Nd1 O1 C13 55.7(7)
N2 Nd1 O8 N6 -2.8(16)
N2 Nd1 O11 N7 -140.5(5)
N2 Nd1 O6 N6 -178.5(5)
N2 Nd1 N1 C12 0.5(6)
N2 Nd1 N1 C1 -176.5(7)
N2 Nd1 N5 O3 32.5(5)
N2 Nd1 N5 O5 -139.6(5)
N2 Nd1 N5 O4 146(8)
N2 Nd1 N6 O7 -90(11)
N2 Nd1 N6 O8 179.2(4)
N2 Nd1 N6 O6 2.4(7)
N2 Nd1 N7 O10 -68(3)
N2 Nd1 N7 O9 -159.3(5)
N2 Nd1 N7 O11 35.9(4)
N2 Nd1 O2 C24 -13.0(8)
N2 C10 C24 N4 168.1(8)
N2 C10 C24 O2 -15.2(12)
N2 C10 C9 C8 -0.9(14)
N2 C11 C7 C6 179.4(8)
N2 C11 C7 C8 -5.1(14)
N5 Nd1 O9 N7 142.6(5)
N5 Nd1 O1 C13 136.3(6)
N5 Nd1 O8 N6 -125.1(5)
N5 Nd1 O11 N7 -119.5(6)
N5 Nd1 O6 N6 71.4(6)
N5 Nd1 N1 C12 90.6(7)
N5 Nd1 N1 C1 -86.3(6)
N5 Nd1 N2 C10 82.1(6)
N5 Nd1 N2 C11 -90.3(6)
N5 Nd1 N6 O7 150(11)
N5 Nd1 N6 O8 58.7(5)
N5 Nd1 N6 O6 -118.2(5)
N5 Nd1 N7 O10 19(3)
N5 Nd1 N7 O9 -72.6(7)
N5 Nd1 N7 O11 122.6(6)
N5 Nd1 O2 C24 -109.0(8)
N7 Nd1 O3 N5 152.0(5)
N7 Nd1 O5 N5 -116.5(7)
N7 Nd1 O1 C13 -30.0(6)
N7 Nd1 O8 N6 78.1(5)
N7 Nd1 O6 N6 -96.1(5)
N7 Nd1 N1 C12 -99.4(7)
N7 Nd1 N1 C1 83.6(6)
N7 Nd1 N2 C10 -121.6(6)
N7 Nd1 N2 C11 66.0(6)
N7 Nd1 N5 O3 -53.3(8)
N7 Nd1 N5 O5 134.7(6)
N7 Nd1 N5 O4 60(8)
N7 Nd1 N6 O7 -10(11)
N7 Nd1 N6 O8 -101.5(5)
N7 Nd1 N6 O6 81.6(5)
N7 Nd1 O2 C24 56.6(9)
C5 C6 C7 C11 -0.7(14)
C5 C6 C7 C8 -175.9(9)
C5 C4 C3 C2 -174.3(10)
C10 N2 C11 C12 -176.7(8)
C10 N2 C11 C7 3.2(13)
C10 C24 O2 Nd1 20.7(12)
C10 C9 C8 C7 -1.1(14)
C30 C25 C26 C27 0.9(13)
C12 N1 C1 C2 1.9(13)
C12 N1 C1 C13 -170.7(7)
C12 C11 C7 C6 -0.7(14)
C12 C11 C7 C8 174.8(8)
C12 C4 C3 C2 3.4(14)
C11 N2 C10 C24 177.9(8)
C11 N2 C10 C9 -0.1(13)
C11 C12 C4 C5 1.2(13)
C11 C12 C4 C3 -176.7(8)
C11 C7 C8 C9 4.0(14)
C33 N4 C25 C30 107.2(9)
C33 N4 C25 C26 -69.0(11)
C33 N4 C24 C10 170.2(8)
C33 N4 C24 O2 -6.1(14)
C6 C5 C4 C12 -2.7(14)
C6 C5 C4 C3 174.9(9)
C6 C7 C8 C9 179.2(9)
C14 N3 C13 O1 -164.2(8)
C14 N3 C13 C1 19.1(13)
C14 N3 C22 C23 77.8(10)
C14 C15 C16 C17 2.6(15)
C14 C19 C18 C17 1.7(15)
C15 C14 C19 C18 0.5(14)
C15 C16 C17 C20 178.5(9)
C15 C16 C17 C18 -0.5(16)
C25 N4 C33 C34 -83.1(10)
C25 N4 C24 C10 -17.9(15)
C25 N4 C24 O2 165.8(9)
C25 C30 C29 C28 1.7(13)
C25 C26 C27 C28 -1.0(14)
C19 C14 C15 C16 -2.7(15)
C19 C18 C17 C16 -1.7(15)
C19 C18 C17 C20 179.3(8)
C1 N1 C12 C11 174.2(8)
C1 N1 C12 C4 -1.4(13)
C1 C2 C3 C4 -3.0(15)
C2 C1 C13 O1 -147.9(9)
C2 C1 C13 N3 29.0(14)
C13 N3 C14 C15 -120.1(10)
C13 N3 C14 C19 61.4(13)
C13 N3 C22 C23 -87.3(10)
C13 C1 C2 C3 171.7(9)
C4 C5 C6 C7 2.5(15)
C4 C12 C11 N2 -179.7(8)
C4 C12 C11 C7 0.4(14)
C22 N3 C14 C15 75.6(11)
C22 N3 C14 C19 -102.9(10)
C22 N3 C13 O1 -0.1(13)
C22 N3 C13 C1 -176.8(8)
C29 C30 C25 N4 -177.4(7)
C29 C30 C25 C26 -1.2(13)
C29 C28 C27 C26 1.4(13)
C29 C28 C31 C32 -90.4(11)
C24 N4 C33 C34 89.9(10)
C24 N4 C25 C30 -64.7(13)
C24 N4 C25 C26 119.0(10)
C24 C10 C9 C8 -178.6(8)
C9 C10 C24 N4 -14.0(15)
C9 C10 C24 O2 162.6(9)
C27 C28 C29 C30 -1.8(14)
C27 C28 C31 C32 89.0(12)
C21 C20 C17 C16 46.4(13)
C21 C20 C17 C18 -134.6(10)
C31 C28 C29 C30 177.6(8)
C31 C28 C27 C26 -177.9(8)
O2 Nd1 O9 N7 -47.8(5)
O2 Nd1 O3 N5 -83.5(5)
O2 Nd1 O5 N5 96.8(5)
O2 Nd1 O1 C13 142.4(6)
O2 Nd1 O8 N6 -42.4(5)
O2 Nd1 O11 N7 162.6(4)
O2 Nd1 O6 N6 142.4(6)
O2 Nd1 N1 C12 8.3(8)
O2 Nd1 N1 C1 -168.7(6)
O2 Nd1 N2 C10 2.0(6)
O2 Nd1 N2 C11 -170.5(7)
O2 Nd1 N5 O3 93.4(5)
O2 Nd1 N5 O5 -78.7(5)
O2 Nd1 N5 O4 -153(8)
O2 Nd1 N6 O7 -128(11)
O2 Nd1 N6 O8 141.2(5)
O2 Nd1 N6 O6 -35.6(5)
O2 Nd1 N7 O10 -123(3)
O2 Nd1 N7 O9 145.1(4)
O2 Nd1 N7 O11 -19.6(5)
